data_1506556
loop_
_publ_author_name
'Calter, Michael A.'
'Tretyak, Olexandr A.'
'Flaschenriem, Christine'

_publ_section_title
;
 Formation of disubstituted beta-lactones using bifunctional catalysis.
;
_journal_issue 9
_journal_name_full 'Organic letters'
_journal_page_first 1809
_journal_page_last 1812
_journal_paper_doi 10.1021/ol050411q
_journal_volume 7
_journal_year 2005
_chemical_formula_sum 'C15 H11 Cl O3'
_chemical_formula_weight 274.69
_chemical_name_systematic
; 
 ? 
;
_space_group_IT_number 14
_symmetry_space_group_name_Hall '-P 2yn'
_symmetry_space_group_name_H-M 'P 1 21/n 1'
_atom_sites_solution_hydrogens geom
_atom_sites_solution_primary direct
_atom_sites_solution_secondary difmap
_audit_creation_method SHELXL-97
_cell_angle_alpha 90.00
_cell_angle_beta 93.894(2)
_cell_angle_gamma 90.00
_cell_formula_units_Z 4
_cell_length_a 7.8832(12)
_cell_length_b 17.578(3)
_cell_length_c 9.3048(14)
_cell_measurement_temperature 273(2)
_cell_volume 1286.4(4)
_computing_structure_refinement 'SHELXL-97 (Sheldrick, 1997)'
_computing_structure_solution 'SHELXS-97 (Sheldrick, 1990)'
_diffrn_ambient_temperature 273(2)
_diffrn_measured_fraction_theta_full 0.977
_diffrn_measured_fraction_theta_max 0.977
_diffrn_radiation_monochromator graphite
_diffrn_radiation_source 'fine-focus sealed tube'
_diffrn_radiation_type MoK\a
_diffrn_radiation_wavelength 0.71073
_diffrn_reflns_av_R_equivalents 0.0771
_diffrn_reflns_av_sigmaI/netI 0.0685
_diffrn_reflns_limit_h_max 10
_diffrn_reflns_limit_h_min -10
_diffrn_reflns_limit_k_max 22
_diffrn_reflns_limit_k_min -23
_diffrn_reflns_limit_l_max 12
_diffrn_reflns_limit_l_min -12
_diffrn_reflns_number 14618
_diffrn_reflns_theta_full 28.30
_diffrn_reflns_theta_max 28.30
_diffrn_reflns_theta_min 2.32
_exptl_absorpt_coefficient_mu 0.297
_exptl_crystal_density_diffrn 1.418
_exptl_crystal_density_method 'not measured'
_exptl_crystal_F_000 568
_refine_diff_density_max 0.714
_refine_diff_density_min -0.474
_refine_diff_density_rms 0.112
_refine_ls_extinction_method none
_refine_ls_goodness_of_fit_ref 1.380
_refine_ls_hydrogen_treatment mixed
_refine_ls_matrix_type full
_refine_ls_number_parameters 208
_refine_ls_number_reflns 3138
_refine_ls_number_restraints 0
_refine_ls_restrained_S_all 1.380
_refine_ls_R_factor_all 0.1605
_refine_ls_R_factor_gt 0.1329
_refine_ls_shift/su_max 0.003
_refine_ls_shift/su_mean 0.000
_refine_ls_structure_factor_coef Fsqd
_refine_ls_weighting_details 'calc w=1/[\s^2^(Fo^2^)+(0.0950P)^2^+2.5000P] where P=(Fo^2^+2Fc^2^)/3'
_refine_ls_weighting_scheme calc
_refine_ls_wR_factor_gt 0.2569
_refine_ls_wR_factor_ref 0.2689
_reflns_number_gt 2570
_reflns_number_total 3138
_reflns_threshold_expression >2sigma(I)
_cod_data_source_file ol050411qsi20050223_051037.cif
_cod_data_source_block asd
_cod_original_cell_volume 1286.4(3)
_cod_database_code 1506556

loop_
_symmetry_equiv_pos_as_xyz
'x, y, z'
'-x+1/2, y+1/2, -z+1/2'
'-x, -y, -z'
'x-1/2, -y-1/2, z-1/2'

loop_
_atom_site_label
_atom_site_type_symbol
_atom_site_fract_x
_atom_site_fract_y
_atom_site_fract_z
_atom_site_U_iso_or_equiv
_atom_site_adp_type
_atom_site_occupancy
_atom_site_symmetry_multiplicity
_atom_site_calc_flag
_atom_site_refinement_flags
Cl1 Cl 0.32407(18) 0.09882(7) 0.49854(16) 0.0382(4) Uani 1 1 d .
O1 O 0.1295(4) -0.19259(18) 0.5161(3) 0.0241(8) Uani 1 1 d .
O2 O 0.3669(5) -0.2633(2) 0.5697(4) 0.0406(10) Uani 1 1 d .
O3 O 0.3902(4) -0.17862(19) 0.2790(4) 0.0246(8) Uani 1 1 d .
C1 C 0.1925(6) 0.0385(3) 0.3905(5) 0.0229(10) Uani 1 1 d .
C2 C 0.1964(6) -0.0395(2) 0.4206(5) 0.0206(9) Uani 1 1 d .
H2A H 0.2673 -0.0587 0.4960 0.025 Uiso 1 1 calc R
C3 C 0.0936(5) -0.0872(2) 0.3365(5) 0.0160(9) Uani 1 1 d .
C4 C -0.0084(6) -0.0585(3) 0.2222(5) 0.0236(10) Uani 1 1 d .
H4A H -0.0765 -0.0912 0.1646 0.028 Uiso 1 1 calc R
C5 C -0.0088(7) 0.0190(3) 0.1939(6) 0.0316(12) Uani 1 1 d .
H5 H -0.070(7) 0.041(3) 0.110(6) 0.035(15) Uiso 1 1 d .
C6 C 0.0912(7) 0.0679(3) 0.2785(6) 0.0311(12) Uani 1 1 d .
H6 H 0.088(8) 0.115(4) 0.268(7) 0.05(2) Uiso 1 1 d .
C7 C 0.0913(6) -0.1714(2) 0.3612(5) 0.0182(9) Uani 1 1 d .
H7 H -0.011(7) -0.194(3) 0.329(6) 0.024(13) Uiso 1 1 d .
C8 C 0.2700(6) -0.2321(3) 0.4869(5) 0.0246(10) Uani 1 1 d .
C9 C 0.2487(6) -0.2183(2) 0.3246(5) 0.0212(10) Uani 1 1 d .
H9 H 0.223(7) -0.258(3) 0.262(6) 0.026(14) Uiso 1 1 d .
C10 C 0.3920(6) -0.1618(3) 0.1346(5) 0.0214(10) Uani 1 1 d .
C11 C 0.5242(7) -0.1151(3) 0.0990(7) 0.0356(13) Uani 1 1 d .
H11 H 0.592(7) -0.094(3) 0.166(6) 0.023(14) Uiso 1 1 d .
C12 C 0.5420(9) -0.0970(4) -0.0442(7) 0.0487(16) Uani 1 1 d .
H12 H 0.648(8) -0.059(4) -0.058(7) 0.049(18) Uiso 1 1 d .
C13 C 0.4302(9) -0.1248(4) -0.1499(7) 0.0511(18) Uani 1 1 d .
H13 H 0.441(9) -0.117(4) -0.244(8) 0.053(19) Uiso 1 1 d .
C14 C 0.2992(8) -0.1705(4) -0.1134(6) 0.0421(15) Uani 1 1 d .
H14 H 0.225(6) -0.185(3) -0.180(5) 0.014(12) Uiso 1 1 d .
C15 C 0.2759(7) -0.1886(3) 0.0283(6) 0.0288(11) Uani 1 1 d .
H15 H 0.197(7) -0.217(3) 0.052(6) 0.031(16) Uiso 1 1 d .

loop_
_atom_site_aniso_label
_atom_site_aniso_U_11
_atom_site_aniso_U_22
_atom_site_aniso_U_33
_atom_site_aniso_U_23
_atom_site_aniso_U_13
_atom_site_aniso_U_12
Cl1 0.0419(8) 0.0268(7) 0.0468(8) -0.0156(6) 0.0096(6) -0.0187(6)
O1 0.0288(18) 0.0216(16) 0.0226(18) 0.0073(13) 0.0064(14) 0.0003(13)
O2 0.039(2) 0.038(2) 0.043(2) 0.0187(18) -0.0085(18) 0.0045(17)
O3 0.0223(16) 0.0278(18) 0.0242(18) -0.0036(14) 0.0048(13) -0.0010(13)
C1 0.022(2) 0.021(2) 0.027(3) -0.0056(19) 0.0095(19) -0.0089(18)
C2 0.023(2) 0.016(2) 0.023(2) -0.0020(17) 0.0031(19) -0.0026(17)
C3 0.016(2) 0.0116(19) 0.020(2) 0.0021(16) 0.0033(17) -0.0010(15)
C4 0.021(2) 0.024(2) 0.026(2) -0.0028(19) 0.0000(19) -0.0003(18)
C5 0.039(3) 0.029(3) 0.026(3) 0.009(2) -0.004(2) 0.006(2)
C6 0.039(3) 0.018(2) 0.037(3) 0.001(2) 0.012(2) 0.006(2)
C7 0.021(2) 0.016(2) 0.018(2) -0.0036(16) 0.0001(17) -0.0063(17)
C8 0.023(2) 0.018(2) 0.032(3) 0.0048(19) -0.005(2) -0.0046(18)
C9 0.026(2) 0.012(2) 0.026(2) -0.0027(18) -0.0014(19) 0.0036(17)
C10 0.019(2) 0.019(2) 0.027(2) -0.0055(18) 0.0064(18) 0.0087(17)
C11 0.032(3) 0.031(3) 0.045(3) -0.002(2) 0.010(3) 0.000(2)
C12 0.054(4) 0.047(4) 0.048(4) 0.009(3) 0.028(3) 0.009(3)
C13 0.064(4) 0.058(4) 0.033(4) 0.012(3) 0.021(3) 0.026(4)
C14 0.044(3) 0.057(4) 0.024(3) -0.001(3) -0.005(3) 0.028(3)
C15 0.027(3) 0.029(3) 0.031(3) 0.000(2) 0.006(2) 0.010(2)

loop_
_atom_type_symbol
_atom_type_description
_atom_type_scat_dispersion_real
_atom_type_scat_dispersion_imag
_atom_type_scat_source
C C 0.0033 0.0016 'International Tables Vol C Tables 4.2.6.8 and 6.1.1.4'
H H 0.0000 0.0000 'International Tables Vol C Tables 4.2.6.8 and 6.1.1.4'
O O 0.0106 0.0060 'International Tables Vol C Tables 4.2.6.8 and 6.1.1.4'
Cl Cl 0.1484 0.1585 'International Tables Vol C Tables 4.2.6.8 and 6.1.1.4'

loop_
_geom_angle_atom_site_label_1
_geom_angle_atom_site_label_2
_geom_angle_atom_site_label_3
_geom_angle
C8 O1 C7 92.8(3)
C10 O3 C9 117.5(4)
C6 C1 C2 121.7(4)
C6 C1 Cl1 120.0(4)
C2 C1 Cl1 118.3(4)
C3 C2 C1 118.6(4)
C2 C3 C4 120.4(4)
C2 C3 C7 121.9(4)
C4 C3 C7 117.7(4)
C3 C4 C5 119.8(4)
C6 C5 C4 120.7(5)
C1 C6 C5 118.8(5)
O1 C7 C3 112.9(3)
O1 C7 C9 88.2(3)
C3 C7 C9 118.3(4)
O2 C8 O1 127.6(5)
O2 C8 C9 137.8(5)
O1 C8 C9 94.6(3)
O3 C9 C8 110.0(4)
O3 C9 C7 117.9(4)
C8 C9 C7 84.4(3)
O3 C10 C15 125.1(4)
O3 C10 C11 114.7(5)
C15 C10 C11 120.2(5)
C10 C11 C12 119.5(6)
C13 C12 C11 120.5(6)
C12 C13 C14 119.5(6)
C13 C14 C15 121.6(6)
C14 C15 C10 118.7(6)

loop_
_geom_bond_atom_site_label_1
_geom_bond_atom_site_label_2
_geom_bond_distance
Cl1 C1 1.752(5)
O1 C8 1.351(6)
O1 C7 1.499(5)
O2 C8 1.181(6)
O3 C10 1.377(6)
O3 C9 1.405(6)
C1 C6 1.370(7)
C1 C2 1.400(6)
C2 C3 1.372(6)
C3 C4 1.384(6)
C3 C7 1.500(6)
C4 C5 1.389(7)
C5 C6 1.377(8)
C7 C9 1.546(6)
C8 C9 1.527(7)
C10 C15 1.384(7)
C10 C11 1.384(7)
C11 C12 1.386(9)
C12 C13 1.366(11)
C13 C14 1.369(10)
C14 C15 1.380(8)
